data_7125338
loop_
_publ_author_name
'Mai, Shaoyu'
'Luo, Yixin'
'Huang, Xianyun'
'Shu, Zhenghao'
'Li, Bingnan'
'Lan, Yu'
'Song, Qiuling'

_publ_section_title
;
 Diversity-oriented synthesis of imidazo[2,1-a]isoquinolines.
;
_journal_issue 73
_journal_name_full 'Chemical communications (Cambridge, England)'
_journal_page_first 10240
_journal_page_last 10243
_journal_paper_doi 10.1039/c8cc05390a
_journal_volume 54
_journal_year 2018
_chemical_formula_moiety 'C20 H14 N2'
_chemical_formula_sum 'C20 H14 N2'
_chemical_formula_weight 282.35
_space_group_crystal_system monoclinic
_space_group_IT_number 14
_space_group_name_Hall '-P 2ybc'
_space_group_name_H-M_alt 'P 1 21/c 1'
_symmetry_Int_Tables_number 14
_atom_sites_solution_primary dual
_audit_block_doi 10.5517/ccdc.csd.cc1zv612
_audit_creation_date 2018-05-04
_audit_creation_method
;
Olex2 1.2
(compiled 2017.03.28 svn.r3405 for OlexSys, GUI svn.r5337)
;
_audit_update_record
;
2018-05-10 deposited with the CCDC.
2018-07-18 downloaded from the CCDC.
;
_cell_angle_alpha 90
_cell_angle_beta 92.661(6)
_cell_angle_gamma 90
_cell_formula_units_Z 4
_cell_length_a 7.0181(4)
_cell_length_b 7.9004(5)
_cell_length_c 25.5706(16)
_cell_measurement_reflns_used 1694
_cell_measurement_temperature 298
_cell_measurement_theta_max 27.2690
_cell_measurement_theta_min 3.8940
_cell_volume 1416.25(15)
_computing_cell_refinement 'CrysAlisPro 1.171.38.41 (Rigaku OD, 2015)'
_computing_data_collection 'CrysAlisPro 1.171.38.41 (Rigaku OD, 2015)'
_computing_data_reduction 'CrysAlisPro 1.171.38.41 (Rigaku OD, 2015)'
_computing_molecular_graphics 'Olex2 (Dolomanov et al., 2009)'
_computing_publication_material 'Olex2 (Dolomanov et al., 2009)'
_computing_structure_refinement 'olex2.refine (Bourhis et al., 2015)'
_computing_structure_solution 'ShelXT (Sheldrick, 2015)'
_diffrn_ambient_temperature 298
_diffrn_detector 'CCD plate'
_diffrn_detector_area_resol_mean 16.1213
_diffrn_detector_type Eos
_diffrn_measured_fraction_theta_full 0.9908
_diffrn_measured_fraction_theta_max 0.9908
_diffrn_measurement_details
;
List of Runs (angles in degrees, time in seconds):

  # Type    Start    End  Width  t~exp~   \w     \q     \k     \f   Frames
#--------------------------------------------------------------------------
  1  \w     -6.00  81.00   1.00   14.00    --   15.34  77.00  60.00   87
  2  \w     58.00  83.00   1.00   14.00    --   15.34  77.00  90.00   25
  3  \w     55.00  81.00   1.00   14.00    --   15.34  77.00-150.00   26
  4  \w     -6.00  78.00   1.00   14.00    --   15.34  77.00-180.00   84
  5  \w    -38.00  35.00   1.00   14.00    --  -16.12  77.00 -60.00   73
;
_diffrn_measurement_device 'four-circle diffractometer'
_diffrn_measurement_device_type 'Xcalibur, Eos, Gemini'
_diffrn_measurement_method '\w scans'
_diffrn_orient_matrix_type 'CrysAlisPro convention (1999,Acta A55,543-557)'
_diffrn_orient_matrix_UB_11 0.0954363000
_diffrn_orient_matrix_UB_12 -0.0183061000
_diffrn_orient_matrix_UB_13 -0.0060288000
_diffrn_orient_matrix_UB_21 0.0017203000
_diffrn_orient_matrix_UB_22 0.0734096000
_diffrn_orient_matrix_UB_23 -0.0159570000
_diffrn_orient_matrix_UB_31 0.0334335000
_diffrn_orient_matrix_UB_32 0.0483609000
_diffrn_orient_matrix_UB_33 0.0219199000
_diffrn_radiation_monochromator graphite
_diffrn_radiation_probe x-ray
_diffrn_radiation_type 'Mo K\a'
_diffrn_radiation_wavelength 0.71073
_diffrn_reflns_av_R_equivalents 0.0980
_diffrn_reflns_av_unetI/netI 0.1494
_diffrn_reflns_limit_h_max 9
_diffrn_reflns_limit_h_min -9
_diffrn_reflns_limit_k_max 6
_diffrn_reflns_limit_k_min -10
_diffrn_reflns_limit_l_max 31
_diffrn_reflns_limit_l_min -33
_diffrn_reflns_number 8270
_diffrn_reflns_theta_full 24.9969
_diffrn_reflns_theta_max 25.00
_diffrn_reflns_theta_min 3.52
_diffrn_source 'fine-focus sealed X-ray tube'
_diffrn_source_type 'Enhance (Mo) X-ray Source'
_exptl_absorpt_coefficient_mu 0.078
_exptl_absorpt_correction_T_max 1.00000
_exptl_absorpt_correction_T_min 0.50121
_exptl_absorpt_correction_type multi-scan
_exptl_absorpt_process_details
;
CrysAlisPro 1.171.38.41 (Rigaku Oxford Diffraction, 2015)
Empirical absorption correction using spherical harmonics,
 implemented in SCALE3 ABSPACK scaling algorithm.
;
_exptl_crystal_density_diffrn 1.3241
_exptl_crystal_description block
_exptl_crystal_F_000 592.2198
_refine_diff_density_max 0.5256
_refine_diff_density_min -0.4503
_refine_diff_density_rms 0.1159
_refine_ls_d_res_high 0.8410
_refine_ls_d_res_low 5.7913
_refine_ls_goodness_of_fit_ref 0.9616
_refine_ls_hydrogen_treatment constr
_refine_ls_matrix_type full
_refine_ls_number_constraints 26
_refine_ls_number_parameters 200
_refine_ls_number_reflns 2485
_refine_ls_number_restraints 0
_refine_ls_restrained_S_all 0.9616
_refine_ls_R_factor_all 0.1357
_refine_ls_R_factor_gt 0.0701
_refine_ls_shift/su_max 0.0000
_refine_ls_shift/su_mean 0.0000
_refine_ls_structure_factor_coef Fsqd
_refine_ls_weighting_details 'w=1/[\s^2^(Fo^2^)+(0.1P)^2^] where P=(Fo^2^+2Fc^2^)/3'
_refine_ls_weighting_scheme calc
_refine_ls_wR_factor_gt 0.1561
_refine_ls_wR_factor_ref 0.2151
_reflns_Friedel_coverage 0.0
_reflns_limit_h_max 8
_reflns_limit_h_min -8
_reflns_limit_k_max 9
_reflns_limit_k_min 0
_reflns_limit_l_max 30
_reflns_limit_l_min 0
_reflns_number_gt 1323
_reflns_number_total 2485
_reflns_threshold_expression I>=2u(I)
_cod_data_source_file c8cc05390a2.cif
_cod_data_source_block exp_5414
_cod_database_code 7125338
_reflns_odcompleteness_completeness 98.30
_reflns_odcompleteness_iscentric 1
_reflns_odcompleteness_theta 26.32
_olex2_refinement_description
;
1. Fixed Uiso
 At 1.2 times of:
  All C(H) groups
 At 1.5 times of:
  All C(H,H,H) groups
2.a Aromatic/amide H refined with riding coordinates:
 C00K(H00K), C00M(H00M), C00L(H00L), C00J(H00J), C008(H008), C00C(H00C),
 C00F(H00F), C00G(H00G), C00I(H00I), C00E(H00E), C00D(H00D)
2.b Idealised Me refined as rotating group:
 C00H(H00a,H00b,H00h)
;
_olex2_submission_special_instructions 'No special instructions were received'
_oxdiff_exptl_absorpt_empirical_details
;
Empirical correction (ABSPACK) includes:
- Absorption correction using spherical harmonics
- Frame scaling
;
_oxdiff_exptl_absorpt_empirical_full_max 3.096
_oxdiff_exptl_absorpt_empirical_full_min 0.594

loop_
_space_group_symop_id
_space_group_symop_operation_xyz
1 x,y,z
2 -x,y+1/2,-z+1/2
3 -x,-y,-z
4 x,-y-1/2,z-1/2

loop_
_atom_site_label
_atom_site_type_symbol
_atom_site_fract_x
_atom_site_fract_y
_atom_site_fract_z
_atom_site_U_iso_or_equiv
_atom_site_adp_type
_atom_site_occupancy
_atom_site_refinement_flags_posn
N001 N 0.4254(3) 0.3946(3) 0.59701(10) 0.0450(7) Uani 1.000000 .
N002 N 0.7139(4) 0.2696(3) 0.58846(10) 0.0505(7) Uani 1.000000 .
C003 C 0.5063(4) 0.4896(3) 0.70104(12) 0.0438(8) Uani 1.000000 .
C004 C 0.6497(4) 0.4010(3) 0.67371(11) 0.0421(8) Uani 1.000000 .
C005 C 0.6038(4) 0.3531(3) 0.62003(12) 0.0437(8) Uani 1.000000 .
C006 C 0.7190(5) 0.4904(3) 0.77937(12) 0.0480(8) Uani 1.000000 .
C007 C 0.6029(5) 0.2555(3) 0.54211(12) 0.0481(8) Uani 1.000000 .
C008 C 0.8226(4) 0.3627(3) 0.69848(12) 0.0448(8) Uani 1.000000 .
C009 C 0.2889(4) 0.4858(3) 0.62356(13) 0.0467(8) Uani 1.000000 .
C00A C 0.8621(4) 0.4062(3) 0.75126(12) 0.0456(8) Uani 1.000000 .
C00B C 0.4243(4) 0.3313(3) 0.54585(12) 0.0474(8) Uani 1.000000 .
C00C C 0.5456(5) 0.5309(4) 0.75295(13) 0.0508(9) Uani 1.000000 .
C00D C 0.3292(4) 0.5305(3) 0.67299(13) 0.0476(8) Uani 1.000000 .
C00E C 0.7592(5) 0.5327(4) 0.83263(13) 0.0600(9) Uani 1.000000 .
C00F C 1.0413(5) 0.3712(4) 0.77747(13) 0.0561(9) Uani 1.000000 .
C00G C 1.0746(5) 0.4159(4) 0.82839(14) 0.0637(10) Uani 1.000000 .
C00H C 0.1032(4) 0.5283(4) 0.59508(13) 0.0607(10) Uani 1.000000 .
C00I C 0.9330(6) 0.4969(4) 0.85653(14) 0.0646(10) Uani 1.000000 .
C00J C 0.6531(5) 0.1814(4) 0.49528(13) 0.0598(10) Uani 1.000000 .
C00K C 0.2958(5) 0.3317(4) 0.50331(14) 0.0659(10) Uani 1.000000 .
C00L C 0.5251(6) 0.1840(4) 0.45330(13) 0.0671(10) Uani 1.000000 .
C00M C 0.3477(6) 0.2581(4) 0.45765(15) 0.0713(11) Uani 1.000000 .
H00K H 0.1762(5) 0.3811(4) 0.50563(14) 0.0790(12) Uiso 1.000000 R
H00M H 0.2618(6) 0.2578(4) 0.42885(15) 0.0856(13) Uiso 1.000000 R
H00L H 0.5573(6) 0.1359(4) 0.42172(13) 0.0805(12) Uiso 1.000000 R
H00J H 0.7720(5) 0.1309(4) 0.49259(13) 0.0717(12) Uiso 1.000000 R
H008 H 0.9150(4) 0.3070(3) 0.68002(12) 0.0538(10) Uiso 1.000000 R
H00C H 0.4533(5) 0.5879(4) 0.77106(13) 0.0610(10) Uiso 1.000000 R
H00F H 1.1364(5) 0.3173(4) 0.75956(13) 0.0674(11) Uiso 1.000000 R
H00G H 1.1925(5) 0.3925(4) 0.84488(14) 0.0764(12) Uiso 1.000000 R
H00I H 0.9577(6) 0.5261(4) 0.89142(14) 0.0776(12) Uiso 1.000000 R
H00E H 0.6662(5) 0.5856(4) 0.85157(13) 0.0720(11) Uiso 1.000000 R
H00D H 0.2382(4) 0.5914(3) 0.69043(13) 0.0572(10) Uiso 1.000000 R
H00a H 0.1273(5) 0.595(2) 0.5647(4) 0.0910(15) Uiso 1.000000 GR
H00b H 0.0391(14) 0.4257(4) 0.5845(7) 0.0910(15) Uiso 1.000000 GR
H00h H 0.0244(12) 0.591(2) 0.6178(3) 0.0910(15) Uiso 1.000000 GR

loop_
_atom_site_aniso_label
_atom_site_aniso_U_11
_atom_site_aniso_U_22
_atom_site_aniso_U_33
_atom_site_aniso_U_12
_atom_site_aniso_U_13
_atom_site_aniso_U_23
N001 0.0381(15) 0.0481(13) 0.0485(17) 0.0021(11) -0.0010(12) 0.0013(12)
N002 0.0444(16) 0.0565(15) 0.0509(18) 0.0015(12) 0.0051(14) -0.0037(12)
C003 0.0380(17) 0.0413(14) 0.052(2) -0.0022(13) 0.0059(16) -0.0019(13)
C004 0.0422(18) 0.0389(14) 0.045(2) -0.0008(13) 0.0030(15) 0.0016(12)
C005 0.0396(18) 0.0429(15) 0.049(2) -0.0021(13) 0.0055(16) 0.0044(13)
C006 0.053(2) 0.0405(15) 0.050(2) -0.0060(14) 0.0011(17) 0.0013(13)
C007 0.052(2) 0.0465(17) 0.046(2) -0.0056(14) 0.0016(16) -0.0035(14)
C008 0.0392(18) 0.0466(16) 0.049(2) 0.0051(13) 0.0019(15) 0.0010(13)
C009 0.0355(17) 0.0464(16) 0.058(2) -0.0027(13) 0.0010(16) 0.0027(14)
C00A 0.0454(19) 0.0425(15) 0.049(2) -0.0027(14) 0.0027(15) 0.0033(13)
C00B 0.047(2) 0.0442(16) 0.051(2) -0.0059(14) 0.0036(16) 0.0025(14)
C00C 0.052(2) 0.0467(17) 0.054(2) 0.0008(15) 0.0083(17) -0.0071(14)
C00D 0.0346(17) 0.0476(17) 0.061(2) 0.0062(13) 0.0051(16) -0.0026(14)
C00E 0.072(3) 0.0563(19) 0.052(2) -0.0067(17) 0.0034(19) -0.0040(15)
C00F 0.052(2) 0.0555(19) 0.061(2) -0.0019(16) 0.0001(18) 0.0068(16)
C00G 0.069(3) 0.069(2) 0.051(2) -0.0076(19) -0.014(2) 0.0093(17)
C00H 0.0424(19) 0.069(2) 0.071(3) 0.0023(16) -0.0026(18) 0.0039(17)
C00I 0.088(3) 0.061(2) 0.045(2) -0.0182(19) -0.002(2) -0.0012(16)
C00J 0.063(2) 0.0568(19) 0.060(2) -0.0059(16) 0.0054(19) -0.0042(16)
C00K 0.066(3) 0.070(2) 0.060(2) -0.0054(18) -0.015(2) -0.0072(18)
C00L 0.083(3) 0.070(2) 0.048(2) -0.007(2) -0.003(2) -0.0096(16)
C00M 0.077(3) 0.072(2) 0.062(3) -0.008(2) -0.020(2) -0.0103(18)

loop_
_atom_type_symbol
_atom_type_scat_dispersion_real
_atom_type_scat_dispersion_imag
_atom_type_scat_Cromer_Mann_a1
_atom_type_scat_Cromer_Mann_a2
_atom_type_scat_Cromer_Mann_a3
_atom_type_scat_Cromer_Mann_a4
_atom_type_scat_Cromer_Mann_b1
_atom_type_scat_Cromer_Mann_b2
_atom_type_scat_Cromer_Mann_b3
_atom_type_scat_Cromer_Mann_b4
_atom_type_scat_Cromer_Mann_c
_atom_type_scat_source
_atom_type_scat_dispersion_source
H 0.00000 0.00000 0.49300 0.32291 0.14019 0.04081 10.51090 26.12570 3.14236 57.79970 0.0030380000826 'International Tables Volume C Table 6.1.1.4 (pp. 500-502)' 'Henke, Gullikson and Davis, At. Data and Nucl. Data Tables, 1993, 54, 2'
C 0.00347 0.00161 2.31000 1.02000 1.58860 0.86500 20.84390 10.20750 0.56870 51.65120 0.215599998832 'International Tables Volume C Table 6.1.1.4 (pp. 500-502)' 'Henke, Gullikson and Davis, At. Data and Nucl. Data Tables, 1993, 54, 2'
N 0.00653 0.00323 12.21260 3.13220 2.01250 1.16630 0.00570 9.89330 28.99750 0.58260 -11.5290002823 'International Tables Volume C Table 6.1.1.4 (pp. 500-502)' 'Henke, Gullikson and Davis, At. Data and Nucl. Data Tables, 1993, 54, 2'

loop_
_geom_angle_atom_site_label_1
_geom_angle_atom_site_label_2
_geom_angle_atom_site_label_3
_geom_angle
C009 N001 C005 122.4(3)
C00B N001 C005 106.0(2)
C00B N001 C009 131.5(3)
C007 N002 C005 103.9(3)
C00C C003 C004 118.0(3)
C00D C003 C004 118.4(3)
C00D C003 C00C 123.6(3)
C005 C004 C003 117.4(3)
C008 C004 C003 120.5(3)
C008 C004 C005 122.2(3)
N002 C005 N001 113.5(3)
C004 C005 N001 119.6(3)
C004 C005 N002 126.9(3)
C00C C006 C00A 118.6(3)
C00E C006 C00A 118.7(3)
C00E C006 C00C 122.6(3)
C00B C007 N002 112.1(3)
C00J C007 N002 127.7(3)
C00J C007 C00B 120.2(3)
C00A C008 C004 121.2(3)
H008 C008 C004 119.41(18)
H008 C008 C00A 119.41(17)
C00D C009 N001 118.5(3)
C00H C009 N001 118.6(3)
C00H C009 C00D 122.9(3)
C008 C00A C006 119.0(3)
C00F C00A C006 118.7(3)
C00F C00A C008 122.3(3)
C007 C00B N001 104.5(3)
C00K C00B N001 135.3(3)
C00K C00B C007 120.2(3)
C006 C00C C003 122.6(3)
H00C C00C C003 118.68(17)
H00C C00C C006 118.68(18)
C009 C00D C003 123.6(3)
H00D C00D C003 118.20(17)
H00D C00D C009 118.20(17)
C00I C00E C006 120.9(3)
H00E C00E C006 119.6(2)
H00E C00E C00I 119.6(2)
C00G C00F C00A 120.6(3)
H00F C00F C00A 119.69(19)
H00F C00F C00G 119.7(2)
C00I C00G C00F 120.9(3)
H00G C00G C00F 119.5(2)
H00G C00G C00I 119.5(2)
H00a C00H C009 109.5
H00b C00H C009 109.5
H00b C00H H00a 109.5
H00h C00H C009 109.5
H00h C00H H00a 109.5
H00h C00H H00b 109.5
C00G C00I C00E 120.1(3)
H00I C00I C00E 119.9(2)
H00I C00I C00G 119.9(2)
C00L C00J C007 119.0(3)
H00J C00J C007 120.5(2)
H00J C00J C00L 120.5(2)
C00M C00K C00B 118.7(4)
H00K C00K C00B 120.6(2)
H00K C00K C00M 120.6(2)
C00M C00L C00J 120.2(3)
H00L C00L C00J 119.9(2)
H00L C00L C00M 119.9(2)
C00L C00M C00K 121.6(4)
H00M C00M C00K 119.2(2)
H00M C00M C00L 119.2(2)

loop_
_geom_bond_atom_site_label_1
_geom_bond_atom_site_label_2
_geom_bond_distance
N001 C005 1.398(4)
N001 C009 1.399(4)
N001 C00B 1.400(4)
N002 C005 1.320(3)
N002 C007 1.392(4)
C003 C004 1.434(4)
C003 C00C 1.382(4)
C003 C00D 1.442(4)
C004 C005 1.446(4)
C004 C008 1.376(4)
C006 C00A 1.426(4)
C006 C00C 1.401(4)
C006 C00E 1.418(4)
C007 C00B 1.397(4)
C007 C00J 1.393(4)
C008 C00A 1.408(4)
C008 H008 0.9300
C009 C00D 1.330(4)
C009 C00H 1.501(4)
C00A C00F 1.424(4)
C00B C00K 1.380(4)
C00C H00C 0.9300
C00D H00D 0.9300
C00E C00I 1.369(5)
C00E H00E 0.9300
C00F C00G 1.359(4)
C00F H00F 0.9300
C00G C00I 1.407(5)
C00G H00G 0.9300
C00H H00a 0.9600
C00H H00b 0.9600
C00H H00h 0.9600
C00I H00I 0.9300
C00J C00L 1.367(5)
C00J H00J 0.9300
C00K C00M 1.369(5)
C00K H00K 0.9300
C00L C00M 1.385(5)
C00L H00L 0.9300
C00M H00M 0.9300
